data_7247003
loop_
_publ_author_name
'Kanagavel, Manimurugan'
'Nechipadappu, Sunil Kumar'

_publ_section_title
;
 Trimorphic forms of 5-fluorocytosine--gentisic acid with enhanced
 hydration stability
;
_journal_issue 29
_journal_name_full CrystEngComm
_journal_page_first 4199
_journal_page_last 4212
_journal_paper_doi 10.1039/D3CE00450C
_journal_volume 25
_journal_year 2023
_chemical_formula_moiety 'C7 H6 O4, C4 H4 F N3 O'
_chemical_formula_sum 'C11 H10 F N3 O5'
_chemical_formula_weight 283.22
_chemical_name_common 'FLUCYTOSINE-GENTISIC ACID form II'
_chemical_name_systematic 'FLUCYTOSINE-GENTISIC ACID form II'
_space_group_crystal_system monoclinic
_space_group_IT_number 14
_space_group_name_Hall '-P 2ybc'
_space_group_name_H-M_alt 'P 1 21/c 1'
_atom_sites_solution_hydrogens mixed
_audit_creation_method SHELXL-2018/3
_audit_update_record
;
2023-04-13 deposited with the CCDC.	2023-06-27 downloaded from the CCDC.
;
_cell_angle_alpha 90
_cell_angle_beta 92.71(2)
_cell_angle_gamma 90
_cell_formula_units_Z 4
_cell_length_a 3.715(2)
_cell_length_b 14.634(8)
_cell_length_c 22.239(15)
_cell_measurement_reflns_used 3208
_cell_measurement_temperature 294(2)
_cell_measurement_theta_max 25.2
_cell_measurement_theta_min 2.42
_cell_volume 1207.7(12)
_computing_cell_refinement '<i>SAINT</i> (Bruker, 2016)'
_computing_data_collection '<i>APEX3</i> (Bruker, 2016)'
_computing_data_reduction 'Bruker SAINT'
_computing_molecular_graphics 'Bruker SHELXTL'
_computing_publication_material 'Bruker SHELXTL'
_computing_structure_refinement '<i>SHELXL2014</i> (Sheldrick, 2015)'
_computing_structure_solution '<i>SHELXT</i> (Sheldrick, 2015)'
_diffrn_ambient_temperature 294(2)
_diffrn_measured_fraction_theta_full 0.997
_diffrn_measured_fraction_theta_max 0.994
_diffrn_measurement_device_type 'Bruker D8 QUEST PHOTON-III'
_diffrn_measurement_method '\w and \f'
_diffrn_radiation_type MoK\a
_diffrn_radiation_wavelength 0.71073
_diffrn_reflns_av_R_equivalents 0.0624
_diffrn_reflns_av_unetI/netI 0.0757
_diffrn_reflns_Laue_measured_fraction_full 0.997
_diffrn_reflns_Laue_measured_fraction_max 0.994
_diffrn_reflns_limit_h_max 4
_diffrn_reflns_limit_h_min -5
_diffrn_reflns_limit_k_max 16
_diffrn_reflns_limit_k_min -20
_diffrn_reflns_limit_l_max 31
_diffrn_reflns_limit_l_min -30
_diffrn_reflns_number 14777
_diffrn_reflns_point_group_measured_fraction_full 0.997
_diffrn_reflns_point_group_measured_fraction_max 0.994
_diffrn_reflns_theta_full 25.242
_diffrn_reflns_theta_max 30.553
_diffrn_reflns_theta_min 2.302
_exptl_absorpt_coefficient_mu 0.134
_exptl_absorpt_correction_T_max 0.7461
_exptl_absorpt_correction_T_min 0.6470
_exptl_absorpt_correction_type multi-scan
_exptl_absorpt_process_details
;
 SADABS 2016/2: Krause, L., Herbst-Irmer, R., Sheldrick G.M. & Stalke D.,
 J. Appl. Cryst. 48 (2015) 3-10
;
_exptl_crystal_density_diffrn 1.558
_exptl_crystal_description needle
_exptl_crystal_F_000 584
_exptl_crystal_recrystallization_method 'Re-crystallisation from solvent: WATER'
_exptl_crystal_size_max 0.200
_exptl_crystal_size_mid 0.110
_exptl_crystal_size_min 0.110
_refine_diff_density_max 0.236
_refine_diff_density_min -0.243
_refine_diff_density_rms 0.052
_refine_ls_extinction_method none
_refine_ls_goodness_of_fit_ref 1.017
_refine_ls_hydrogen_treatment mixed
_refine_ls_matrix_type full
_refine_ls_number_parameters 205
_refine_ls_number_reflns 3691
_refine_ls_number_restraints 1
_refine_ls_restrained_S_all 1.018
_refine_ls_R_factor_all 0.1158
_refine_ls_R_factor_gt 0.0538
_refine_ls_shift/su_max 0.000
_refine_ls_shift/su_mean 0.000
_refine_ls_structure_factor_coef Fsqd
_refine_ls_weighting_details 'w=1/[\s^2^(Fo^2^)+(0.0375P)^2^+0.2689P] where P=(Fo^2^+2Fc^2^)/3'
_refine_ls_weighting_scheme calc
_refine_ls_wR_factor_gt 0.1027
_refine_ls_wR_factor_ref 0.1249
_reflns_Friedel_coverage 0.000
_reflns_number_gt 2048
_reflns_number_total 3691
_reflns_threshold_expression 'I > 2\s(I)'
_cod_data_source_file d3ce00450c2.cif
_cod_data_source_block 5FC-GEA_FII
_cod_depositor_comments 'Adding full bibliography for 7247002--7247004.cif.'
_cod_original_cell_volume 1207.8(13)
_cod_original_sg_symbol_H-M 'P 21/c'
_cod_database_code 7247003
_shelx_shelxl_version_number 2018/3
_shelx_space_group_comment
;
The symmetry employed for this shelxl refinement is uniquely defined
by the following loop, which should always be used as a source of
symmetry information in preference to the above space-group names.
They are only intended as comments.
;
_shelx_estimated_absorpt_t_min 0.974
_shelx_estimated_absorpt_t_max 0.985

loop_
_space_group_symop_operation_xyz
'x, y, z'
'-x, y+1/2, -z+1/2'
'-x, -y, -z'
'x, -y-1/2, z-1/2'

loop_
_atom_site_label
_atom_site_type_symbol
_atom_site_fract_x
_atom_site_fract_y
_atom_site_fract_z
_atom_site_U_iso_or_equiv
_atom_site_adp_type
_atom_site_occupancy
_atom_site_site_symmetry_order
_atom_site_calc_flag
_atom_site_refinement_flags_posn
_atom_site_refinement_flags_adp
_atom_site_refinement_flags_occupancy
_atom_site_disorder_assembly
_atom_site_disorder_group
C1 C 0.6807(4) 0.80561(11) 0.45971(8) 0.0301(4) Uani 1 1 d . . . . .
C2 C 0.4613(5) 0.74377(11) 0.55035(8) 0.0336(4) Uani 1 1 d . . . . .
H2 H 0.355976 0.696043 0.570809 0.040 Uiso 1 1 calc R U . . .
C3 C 0.5526(4) 0.82098(11) 0.57855(8) 0.0314(4) Uani 1 1 d . . . . .
C4 C 0.7233(4) 0.89290(11) 0.54724(8) 0.0284(4) Uani 1 1 d . . . . .
F1 F 0.4949(3) 0.83340(7) 0.63779(5) 0.0503(3) Uani 1 1 d . . . . .
N1 N 0.5255(4) 0.73618(10) 0.49085(7) 0.0336(4) Uani 1 1 d . . . . .
H1N H 0.464(5) 0.6824(15) 0.4675(9) 0.058(6) Uiso 1 1 d . . . . .
N2 N 0.7856(4) 0.88273(9) 0.48848(6) 0.0293(3) Uani 1 1 d . . . . .
N3 N 0.8246(4) 0.96836(10) 0.57533(8) 0.0374(4) Uani 1 1 d . . . . .
H2N H 0.933(5) 1.0130(15) 0.5535(10) 0.058(6) Uiso 1 1 d . . . . .
H3N H 0.758(5) 0.9765(13) 0.6114(9) 0.048(6) Uiso 1 1 d . . . . .
O1 O 0.7250(3) 0.79486(8) 0.40417(6) 0.0419(3) Uani 1 1 d . . . . .
C5 C 0.3697(5) 0.58915(12) 0.36234(8) 0.0363(4) Uani 1 1 d . . . . .
C6 C 0.2857(4) 0.51089(11) 0.32292(8) 0.0304(4) Uani 1 1 d . . . . .
C7 C 0.1366(4) 0.43162(11) 0.34672(8) 0.0318(4) Uani 1 1 d . . . . .
C8 C 0.0691(5) 0.35698(12) 0.30928(8) 0.0355(4) Uani 1 1 d . . . . .
H8 H -0.030374 0.304141 0.324758 0.043 Uiso 1 1 calc R U . . .
C9 C 0.1480(5) 0.36053(12) 0.24948(8) 0.0366(4) Uani 1 1 d . . . . .
H9 H 0.102249 0.310002 0.224935 0.044 Uiso 1 1 calc R U . . .
C10 C 0.2960(5) 0.43916(11) 0.22542(8) 0.0330(4) Uani 1 1 d . . . . .
C11 C 0.3622(4) 0.51381(12) 0.26192(8) 0.0334(4) Uani 1 1 d . . . . .
H11 H 0.458519 0.566656 0.245912 0.040 Uiso 1 1 calc R U . . .
O2 O 0.3069(4) 0.58891(9) 0.41670(6) 0.0480(4) Uani 1 1 d . . . . .
O3 O 0.5171(4) 0.65930(9) 0.33669(6) 0.0516(4) Uani 1 1 d D . . . .
H3O H 0.574(6) 0.7047(15) 0.3643(9) 0.085(8) Uiso 1 1 d D . . . .
O4 O 0.0527(4) 0.42416(9) 0.40591(6) 0.0447(4) Uani 1 1 d . . . . .
H4O H 0.121(6) 0.4830(18) 0.4237(11) 0.079(8) Uiso 1 1 d . . . . .
O5 O 0.3836(4) 0.44538(9) 0.16634(6) 0.0479(4) Uani 1 1 d . . . . .
H5O H 0.333(6) 0.3910(17) 0.1426(11) 0.077(8) Uiso 1 1 d . . . . .

loop_
_atom_site_aniso_label
_atom_site_aniso_U_11
_atom_site_aniso_U_22
_atom_site_aniso_U_33
_atom_site_aniso_U_23
_atom_site_aniso_U_13
_atom_site_aniso_U_12
C1 0.0355(9) 0.0251(8) 0.0299(10) 0.0026(7) 0.0029(7) -0.0014(7)
C2 0.0392(10) 0.0275(9) 0.0348(11) 0.0062(8) 0.0077(8) -0.0037(7)
C3 0.0378(9) 0.0316(9) 0.0250(9) 0.0042(7) 0.0056(7) -0.0004(7)
C4 0.0282(8) 0.0262(8) 0.0308(10) 0.0013(7) 0.0011(7) 0.0011(7)
F1 0.0775(8) 0.0445(7) 0.0302(6) 0.0012(5) 0.0158(6) -0.0084(6)
N1 0.0459(9) 0.0246(7) 0.0305(9) 0.0014(6) 0.0052(7) -0.0079(6)
N2 0.0344(8) 0.0255(7) 0.0280(8) 0.0007(6) 0.0027(6) -0.0041(6)
N3 0.0499(9) 0.0315(8) 0.0315(9) -0.0038(7) 0.0087(7) -0.0086(7)
O1 0.0650(9) 0.0319(7) 0.0296(8) -0.0016(5) 0.0094(6) -0.0115(6)
C5 0.0426(10) 0.0324(9) 0.0343(11) 0.0016(8) 0.0059(8) -0.0045(8)
C6 0.0332(9) 0.0277(8) 0.0303(10) -0.0011(7) 0.0034(7) -0.0025(7)
C7 0.0346(9) 0.0304(9) 0.0308(10) 0.0016(7) 0.0043(7) -0.0025(7)
C8 0.0393(10) 0.0279(9) 0.0397(11) -0.0003(8) 0.0050(8) -0.0061(7)
C9 0.0410(10) 0.0304(9) 0.0384(11) -0.0052(8) 0.0028(8) -0.0021(8)
C10 0.0366(9) 0.0335(10) 0.0289(10) 0.0010(8) 0.0025(8) 0.0011(7)
C11 0.0373(9) 0.0283(9) 0.0348(10) 0.0025(8) 0.0048(8) -0.0041(7)
O2 0.0715(9) 0.0387(7) 0.0345(8) -0.0057(6) 0.0108(7) -0.0156(7)
O3 0.0824(11) 0.0342(8) 0.0394(9) -0.0047(6) 0.0145(7) -0.0229(7)
O4 0.0636(9) 0.0375(7) 0.0341(8) 0.0004(6) 0.0143(6) -0.0124(6)
O5 0.0729(10) 0.0420(8) 0.0295(8) -0.0026(6) 0.0105(7) -0.0091(7)

loop_
_atom_type_symbol
_atom_type_description
_atom_type_scat_dispersion_real
_atom_type_scat_dispersion_imag
_atom_type_scat_source
C C 0.0033 0.0016 'International Tables Vol C Tables 4.2.6.8 and 6.1.1.4'
H H 0.0000 0.0000 'International Tables Vol C Tables 4.2.6.8 and 6.1.1.4'
N N 0.0061 0.0033 'International Tables Vol C Tables 4.2.6.8 and 6.1.1.4'
O O 0.0106 0.0060 'International Tables Vol C Tables 4.2.6.8 and 6.1.1.4'
F F 0.0171 0.0103 'International Tables Vol C Tables 4.2.6.8 and 6.1.1.4'

loop_
_geom_angle_atom_site_label_1
_geom_angle_atom_site_label_2
_geom_angle_atom_site_label_3
_geom_angle
_geom_angle_site_symmetry_1
_geom_angle_site_symmetry_3
_geom_angle_publ_flag
O1 C1 N2 121.40(14) . . ?
O1 C1 N1 118.59(15) . . ?
N2 C1 N1 120.01(16) . . ?
C3 C2 N1 118.44(15) . . ?
C3 C2 H2 120.8 . . ?
N1 C2 H2 120.8 . . ?
C2 C3 F1 121.58(14) . . ?
C2 C3 C4 120.42(16) . . ?
F1 C3 C4 117.99(15) . . ?
N3 C4 N2 119.70(15) . . ?
N3 C4 C3 120.75(16) . . ?
N2 C4 C3 119.54(15) . . ?
C2 N1 C1 121.86(15) . . ?
C2 N1 H1N 122.9(12) . . ?
C1 N1 H1N 115.2(12) . . ?
C1 N2 C4 119.67(13) . . ?
C4 N3 H2N 118.0(13) . . ?
C4 N3 H3N 118.2(13) . . ?
H2N N3 H3N 123.2(19) . . ?
O2 C5 O3 121.93(17) . . ?
O2 C5 C6 122.36(15) . . ?
O3 C5 C6 115.71(16) . . ?
C11 C6 C7 119.59(15) . . ?
C11 C6 C5 120.55(15) . . ?
C7 C6 C5 119.84(16) . . ?
O4 C7 C8 118.04(15) . . ?
O4 C7 C6 122.73(15) . . ?
C8 C7 C6 119.23(16) . . ?
C9 C8 C7 120.58(16) . . ?
C9 C8 H8 119.7 . . ?
C7 C8 H8 119.7 . . ?
C8 C9 C10 120.55(16) . . ?
C8 C9 H9 119.7 . . ?
C10 C9 H9 119.7 . . ?
O5 C10 C11 117.93(15) . . ?
O5 C10 C9 122.59(16) . . ?
C11 C10 C9 119.48(16) . . ?
C10 C11 C6 120.56(15) . . ?
C10 C11 H11 119.7 . . ?
C6 C11 H11 119.7 . . ?
C5 O3 H3O 111.3(15) . . ?
C7 O4 H4O 104.6(14) . . ?
C10 O5 H5O 114.8(14) . . ?

loop_
_geom_bond_atom_site_label_1
_geom_bond_atom_site_label_2
_geom_bond_distance
_geom_bond_site_symmetry_2
_geom_bond_publ_flag
C1 O1 1.264(2) . ?
C1 N2 1.346(2) . ?
C1 N1 1.372(2) . ?
C2 C3 1.329(2) . ?
C2 N1 1.360(2) . ?
C2 H2 0.9300 . ?
C3 F1 1.357(2) . ?
C3 C4 1.427(2) . ?
C4 N3 1.315(2) . ?
C4 N2 1.346(2) . ?
N1 H1N 0.96(2) . ?
N3 H2N 0.92(2) . ?
N3 H3N 0.86(2) . ?
C5 O2 1.242(2) . ?
C5 O3 1.307(2) . ?
C5 C6 1.467(2) . ?
C6 C11 1.400(2) . ?
C6 C7 1.400(2) . ?
C7 O4 1.371(2) . ?
C7 C8 1.389(2) . ?
C8 C9 1.376(2) . ?
C8 H8 0.9300 . ?
C9 C10 1.393(2) . ?
C9 H9 0.9300 . ?
C10 O5 1.372(2) . ?
C10 C11 1.376(2) . ?
C11 H11 0.9300 . ?
O3 H3O 0.922(16) . ?
O4 H4O 0.98(3) . ?
O5 H5O 0.97(3) . ?

loop_
_geom_hbond_atom_site_label_D
_geom_hbond_atom_site_label_H
_geom_hbond_atom_site_label_A
_geom_hbond_distance_DH
_geom_hbond_distance_HA
_geom_hbond_distance_DA
_geom_hbond_angle_DHA
_geom_hbond_site_symmetry_A
_geom_hbond_publ_flag
N3 H2N N2 0.92(2) 2.10(2) 3.009(2) 174.2(19) 3_776 yes
N3 H3N O5 0.86(2) 2.21(2) 2.948(2) 143.5(18) 4_576 yes
O5 H5O O1 0.97(3) 1.76(3) 2.723(2) 175(2) 2_645 yes
N1 H1N O2 0.96(2) 1.85(2) 2.810(2) 172.6(19) . yes
O3 H3O O1 0.922(16) 1.672(17) 2.583(2) 169(2) . yes
O4 H4O O2 0.98(3) 1.71(3) 2.596(2) 150(2) . yes

loop_
_geom_torsion_atom_site_label_1
_geom_torsion_atom_site_label_2
_geom_torsion_atom_site_label_3
_geom_torsion_atom_site_label_4
_geom_torsion
_geom_torsion_site_symmetry_1
_geom_torsion_site_symmetry_2
_geom_torsion_site_symmetry_3
_geom_torsion_site_symmetry_4
_geom_torsion_publ_flag
N1 C2 C3 F1 179.69(15) . . . . ?
N1 C2 C3 C4 -1.8(3) . . . . ?
C2 C3 C4 N3 -177.87(17) . . . . ?
F1 C3 C4 N3 0.7(2) . . . . ?
C2 C3 C4 N2 1.2(3) . . . . ?
F1 C3 C4 N2 179.80(15) . . . . ?
C3 C2 N1 C1 0.0(3) . . . . ?
O1 C1 N1 C2 -178.35(16) . . . . ?
N2 C1 N1 C2 2.3(3) . . . . ?
O1 C1 N2 C4 177.83(16) . . . . ?
N1 C1 N2 C4 -2.9(2) . . . . ?
N3 C4 N2 C1 -179.76(16) . . . . ?
C3 C4 N2 C1 1.2(2) . . . . ?
O2 C5 C6 C11 -179.75(17) . . . . ?
O3 C5 C6 C11 -0.1(2) . . . . ?
O2 C5 C6 C7 -1.4(3) . . . . ?
O3 C5 C6 C7 178.22(16) . . . . ?
C11 C6 C7 O4 -179.57(16) . . . . ?
C5 C6 C7 O4 2.1(3) . . . . ?
C11 C6 C7 C8 0.4(3) . . . . ?
C5 C6 C7 C8 -177.96(16) . . . . ?
O4 C7 C8 C9 -179.94(16) . . . . ?
C6 C7 C8 C9 0.1(3) . . . . ?
C7 C8 C9 C10 -0.2(3) . . . . ?
C8 C9 C10 O5 179.08(16) . . . . ?
C8 C9 C10 C11 -0.2(3) . . . . ?
O5 C10 C11 C6 -178.62(15) . . . . ?
C9 C10 C11 C6 0.7(3) . . . . ?
C7 C6 C11 C10 -0.8(3) . . . . ?
C5 C6 C11 C10 177.55(16) . . . . ?
